data_4111865
loop_
_publ_author_name
'Chi-Keung Lam'
'Feng Xue'
'Jie-Peng Zhang'
'Xiao-Ming Chen'
'Thomas C. W. Mak'

_publ_section_title
;
 Hydrogen-Bonded Anionic Rosette Networks Assembled with Guanidinium and
 C3-Symmetric Oxoanion Building Blocks
;
_journal_name_full 'Journal of the American Chemical Society'
_journal_page_first 11536
_journal_page_last 11537
_journal_paper_doi 10.1021/ja050221a
_journal_volume 127
_journal_year 2005
_chemical_formula_sum 'C26 H60 N5 O12'
_chemical_formula_weight 634.79
_chemical_name_systematic
; 
 2(Et4N+)[C(NH2)3+][1,3,5-C6H3(COO-)3]6(H2O) 
;
_space_group_IT_number 60
_symmetry_cell_setting orthorhombic
_symmetry_space_group_name_Hall '-P 2n 2ab'
_symmetry_space_group_name_H-M 'P b c n'
_atom_sites_solution_hydrogens geom
_atom_sites_solution_primary direct
_atom_sites_solution_secondary difmap
_audit_creation_method SHELXL-97
_cell_angle_alpha 90.00
_cell_angle_beta 90.00
_cell_angle_gamma 90.00
_cell_formula_units_Z 4
_cell_length_a 12.0977(9)
_cell_length_b 20.9279(15)
_cell_length_c 14.5969(10)
_cell_measurement_temperature 123
_cell_volume 3695.6(5)
_computing_cell_refinement 'SAINT-PLUS, Ver. 5.0, Bruker AXS, 1997.'
_computing_data_collection 'SMART for Windows NT, Bruker AXS, 1997.'
_computing_data_reduction 'SAINT-PLUS, Ver. 5.0, Bruker AXS, 1997.'
_computing_molecular_graphics 'XP-Interactive Molecular Graphics, Ver. 5.1'
_computing_publication_material 'SHELXTL-Bruker AXS, 1998.'
_computing_structure_refinement 'SHELXL-97 (Sheldrick, 1997)'
_computing_structure_solution 'SHELXS-97 (Sheldrick, 1990)'
_diffrn_ambient_temperature 293(2)
_diffrn_measured_fraction_theta_full 1.000
_diffrn_measured_fraction_theta_max 1.000
_diffrn_measurement_device_type 'Bruker SMART CCD 1K'
_diffrn_measurement_method 'omega scan'
_diffrn_radiation_monochromator graphite
_diffrn_radiation_source 'fine-focus sealed tube'
_diffrn_radiation_type MoK\a
_diffrn_radiation_wavelength 0.71073
_diffrn_reflns_av_R_equivalents 0.0286
_diffrn_reflns_av_sigmaI/netI 0.0204
_diffrn_reflns_limit_h_max 14
_diffrn_reflns_limit_h_min -13
_diffrn_reflns_limit_k_max 24
_diffrn_reflns_limit_k_min -24
_diffrn_reflns_limit_l_max 17
_diffrn_reflns_limit_l_min -17
_diffrn_reflns_number 21958
_diffrn_reflns_theta_full 25.00
_diffrn_reflns_theta_max 25.00
_diffrn_reflns_theta_min 1.94
_exptl_absorpt_coefficient_mu 0.089
_exptl_absorpt_correction_type none
_exptl_crystal_colour colorless
_exptl_crystal_density_diffrn 1.141
_exptl_crystal_description block
_exptl_crystal_F_000 1388
_exptl_crystal_size_max 0.59
_exptl_crystal_size_mid 0.48
_exptl_crystal_size_min 0.41
_refine_diff_density_max 0.380
_refine_diff_density_min -0.173
_refine_diff_density_rms 0.041
_refine_ls_extinction_method none
_refine_ls_goodness_of_fit_ref 1.069
_refine_ls_hydrogen_treatment mixed
_refine_ls_matrix_type full
_refine_ls_number_parameters 206
_refine_ls_number_reflns 3261
_refine_ls_number_restraints 0
_refine_ls_restrained_S_all 1.069
_refine_ls_R_factor_all 0.0543
_refine_ls_R_factor_gt 0.0465
_refine_ls_shift/su_max 0.000
_refine_ls_shift/su_mean 0.000
_refine_ls_structure_factor_coef Fsqd
_refine_ls_weighting_details 'calc w=1/[\s^2^(Fo^2^)+(0.0685P)^2^+1.2940P] where P=(Fo^2^+2Fc^2^)/3'
_refine_ls_weighting_scheme calc
_refine_ls_wR_factor_gt 0.1257
_refine_ls_wR_factor_ref 0.1316
_reflns_number_gt 2766
_reflns_number_total 3261
_reflns_threshold_expression >2sigma(I)
_cod_data_source_file ja050221asi20050113_021602_2.cif
_cod_data_source_block CK47-150
_cod_database_code 4111865

loop_
_symmetry_equiv_pos_as_xyz
'x, y, z'
'-x+1/2, -y+1/2, z+1/2'
'-x, y, -z+1/2'
'x+1/2, -y+1/2, -z'
'-x, -y, -z'
'x-1/2, y-1/2, -z-1/2'
'x, -y, z-1/2'
'-x-1/2, y-1/2, z'

loop_
_atom_site_label
_atom_site_type_symbol
_atom_site_fract_x
_atom_site_fract_y
_atom_site_fract_z
_atom_site_U_iso_or_equiv
_atom_site_adp_type
_atom_site_occupancy
_atom_site_symmetry_multiplicity
_atom_site_calc_flag
_atom_site_refinement_flags
N1 N 0.5000 0.34806(8) 0.2500 0.0202(4) Uani 1 2 d S
H1A H 0.4357 0.3696 0.2463 0.024 Uiso 0.50 1 d PR
N2 N 0.40546(10) 0.25291(6) 0.24450(9) 0.0255(3) Uani 1 1 d .
H2A H 0.4055 0.2118 0.2445 0.031 Uiso 1 1 calc R
H2B H 0.3440 0.2734 0.2409 0.031 Uiso 1 1 calc R
C1 C 0.5000 0.28461(9) 0.2500 0.0176(4) Uani 1 2 d S
O1 O 0.29552(8) 0.41319(5) 0.23527(8) 0.0289(3) Uani 1 1 d .
O2 O 0.20444(9) 0.32130(5) 0.23960(8) 0.0294(3) Uani 1 1 d .
O3 O 0.09184(9) 0.61765(5) 0.25197(8) 0.0273(3) Uani 1 1 d .
C2 C 0.20811(12) 0.38125(7) 0.23906(10) 0.0204(3) Uani 1 1 d .
C3 C 0.0000 0.38446(9) 0.2500 0.0193(4) Uani 1 2 d S
H3A H 0.0000 0.3400 0.2500 0.023 Uiso 1 2 calc SR
C4 C 0.09956(11) 0.41732(7) 0.24470(9) 0.0187(3) Uani 1 1 d .
C5 C 0.09901(11) 0.48382(7) 0.24578(9) 0.0187(3) Uani 1 1 d .
H5A H 0.1656 0.5060 0.2437 0.022 Uiso 1 1 calc R
C6 C 0.0000 0.51759(9) 0.2500 0.0191(4) Uani 1 2 d S
C7 C 0.0000 0.58989(9) 0.2500 0.0203(4) Uani 1 2 d S
N3 N 0.29520(12) 0.63470(7) 0.02203(9) 0.0353(4) Uani 1 1 d .
C8 C 0.29831(19) 0.69571(10) 0.07749(13) 0.0526(6) Uani 1 1 d .
H8A H 0.3661 0.6963 0.1130 0.063 Uiso 1 1 calc R
H8B H 0.2371 0.6952 0.1204 0.063 Uiso 1 1 calc R
C9 C 0.2921(3) 0.75687(12) 0.02162(17) 0.0814(9) Uani 1 1 d .
H9A H 0.2946 0.7930 0.0620 0.122 Uiso 1 1 calc R
H9B H 0.2243 0.7576 -0.0125 0.122 Uiso 1 1 calc R
H9C H 0.3536 0.7586 -0.0199 0.122 Uiso 1 1 calc R
C10 C 0.39028(14) 0.63221(8) -0.04577(11) 0.0327(4) Uani 1 1 d .
H10A H 0.3842 0.5930 -0.0809 0.039 Uiso 1 1 calc R
H10B H 0.3825 0.6676 -0.0882 0.039 Uiso 1 1 calc R
C11 C 0.50411(16) 0.63506(13) -0.00402(15) 0.0558(6) Uani 1 1 d .
H11A H 0.5587 0.6332 -0.0517 0.084 Uiso 1 1 calc R
H11B H 0.5139 0.5995 0.0368 0.084 Uiso 1 1 calc R
H11C H 0.5122 0.6743 0.0295 0.084 Uiso 1 1 calc R
C12 C 0.30203(18) 0.58005(10) 0.08982(13) 0.0497(5) Uani 1 1 d .
H12A H 0.3699 0.5844 0.1247 0.060 Uiso 1 1 calc R
H12B H 0.2409 0.5837 0.1325 0.060 Uiso 1 1 calc R
C13 C 0.2994(3) 0.51478(12) 0.04791(18) 0.0881(10) Uani 1 1 d .
H13A H 0.3041 0.4831 0.0954 0.132 Uiso 1 1 calc R
H13B H 0.3609 0.5100 0.0069 0.132 Uiso 1 1 calc R
H13C H 0.2316 0.5093 0.0146 0.132 Uiso 1 1 calc R
C14 C 0.19074(16) 0.63106(12) -0.03467(13) 0.0539(6) Uani 1 1 d .
H14A H 0.1925 0.5919 -0.0702 0.065 Uiso 1 1 calc R
H14C H 0.1905 0.6665 -0.0775 0.065 Uiso 1 1 calc R
C15 C 0.0836(2) 0.6327(2) 0.01960(19) 0.1089(14) Uani 1 1 d .
H15A H 0.0220 0.6302 -0.0217 0.163 Uiso 1 1 calc R
H15B H 0.0796 0.6719 0.0537 0.163 Uiso 1 1 calc R
H15C H 0.0815 0.5971 0.0611 0.163 Uiso 1 1 calc R
O1W O 0.41178(11) 0.51348(6) 0.31006(10) 0.0414(3) Uani 1 1 d .
H1WA H 0.3755 0.4847 0.2869 0.063(7) Uiso 1 1 d R
H1WB H 0.3823 0.5412 0.3162 0.047(15) Uiso 0.50 1 d PR
H1WC H 0.4553 0.5176 0.2730 0.056(16) Uiso 0.50 1 d PR
O2W O 0.28541(11) 0.61730(7) 0.35571(10) 0.0415(3) Uani 1 1 d .
H2WA H 0.2225 0.6173 0.3297 0.054(7) Uiso 1 1 d R
H2WB H 0.3050 0.6458 0.3386 0.055(17) Uiso 0.50 1 d PR
H2WC H 0.3208 0.5867 0.3415 0.055(14) Uiso 0.50 1 d PR
O3W O 0.41439(11) 0.72156(6) 0.31211(11) 0.0450(4) Uani 1 1 d .
H3WA H 0.3762 0.7545 0.2897 0.050(6) Uiso 1 1 d R
H3WB H 0.4414 0.7179 0.2664 0.07(2) Uiso 0.50 1 d PR
H3WC H 0.3767 0.6945 0.3194 0.024(10) Uiso 0.50 1 d PR

loop_
_atom_site_aniso_label
_atom_site_aniso_U_11
_atom_site_aniso_U_22
_atom_site_aniso_U_33
_atom_site_aniso_U_23
_atom_site_aniso_U_13
_atom_site_aniso_U_12
N1 0.0163(9) 0.0146(8) 0.0298(9) 0.000 0.0014(7) 0.000
N2 0.0152(7) 0.0146(6) 0.0467(8) 0.0003(5) -0.0021(6) 0.0013(5)
C1 0.0164(10) 0.0173(9) 0.0189(10) 0.000 0.0004(8) 0.000
O1 0.0148(6) 0.0205(5) 0.0515(7) 0.0033(5) 0.0017(5) 0.0009(4)
O2 0.0195(6) 0.0157(5) 0.0528(7) 0.0002(5) 0.0020(5) 0.0025(4)
O3 0.0176(6) 0.0176(5) 0.0469(7) 0.0013(5) -0.0020(5) -0.0024(4)
C2 0.0169(8) 0.0205(7) 0.0238(8) 0.0017(6) 0.0003(6) 0.0008(6)
C3 0.0197(11) 0.0156(10) 0.0227(10) 0.000 -0.0016(8) 0.000
C4 0.0175(8) 0.0185(7) 0.0200(7) 0.0004(6) -0.0004(6) 0.0015(6)
C5 0.0150(7) 0.0188(7) 0.0224(7) 0.0015(6) -0.0004(6) -0.0023(5)
C6 0.0183(10) 0.0187(10) 0.0202(10) 0.000 -0.0005(8) 0.000
C7 0.0186(11) 0.0190(10) 0.0235(10) 0.000 -0.0006(8) 0.000
N3 0.0350(8) 0.0505(9) 0.0202(7) 0.0007(6) 0.0005(6) 0.0083(7)
C8 0.0629(14) 0.0650(14) 0.0300(10) -0.0124(9) 0.0005(9) 0.0201(11)
C9 0.131(3) 0.0545(14) 0.0585(15) -0.0151(12) 0.0081(15) 0.0245(15)
C10 0.0355(10) 0.0416(9) 0.0209(8) -0.0011(7) 0.0031(7) 0.0038(7)
C11 0.0368(11) 0.0963(18) 0.0341(10) -0.0061(11) 0.0018(8) 0.0047(11)
C12 0.0575(13) 0.0640(13) 0.0276(10) 0.0129(9) 0.0108(9) 0.0094(10)
C13 0.150(3) 0.0543(15) 0.0595(15) 0.0176(12) 0.0394(17) 0.0010(16)
C14 0.0335(11) 0.0992(17) 0.0289(10) 0.0027(10) -0.0031(8) 0.0023(11)
C15 0.0362(14) 0.244(5) 0.0468(15) 0.0035(19) -0.0009(11) 0.0089(19)
O1W 0.0337(7) 0.0323(8) 0.0581(9) -0.0074(6) -0.0021(7) -0.0008(6)
O2W 0.0318(7) 0.0366(8) 0.0561(9) -0.0022(6) -0.0126(6) 0.0000(6)
O3W 0.0433(8) 0.0326(7) 0.0591(10) 0.0158(6) -0.0105(7) -0.0018(6)

loop_
_atom_type_symbol
_atom_type_description
_atom_type_scat_dispersion_real
_atom_type_scat_dispersion_imag
_atom_type_scat_source
C C 0.0033 0.0016 'International Tables Vol C Tables 4.2.6.8 and 6.1.1.4'
H H 0.0000 0.0000 'International Tables Vol C Tables 4.2.6.8 and 6.1.1.4'
N N 0.0061 0.0033 'International Tables Vol C Tables 4.2.6.8 and 6.1.1.4'
O O 0.0106 0.0060 'International Tables Vol C Tables 4.2.6.8 and 6.1.1.4'

loop_
_geom_angle_atom_site_label_1
_geom_angle_atom_site_label_2
_geom_angle_atom_site_label_3
_geom_angle
_geom_angle_site_symmetry_1
_geom_angle_site_symmetry_3
N2 C1 N2 119.89(18) 3_655 .
N2 C1 N1 120.06(9) 3_655 .
N2 C1 N1 120.06(9) . .
O1 C2 O2 124.31(13) . .
O1 C2 C4 117.89(12) . .
O2 C2 C4 117.80(13) . .
C4 C3 C4 120.65(18) . 3
C3 C4 C5 119.36(14) . .
C3 C4 C2 120.48(13) . .
C5 C4 C2 120.15(13) . .
C4 C5 C6 120.81(14) . .
C5 C6 C5 118.99(18) 3 .
C5 C6 C7 120.51(9) 3 .
C5 C6 C7 120.51(9) . .
O3 C7 O3 124.81(18) . 3
O3 C7 C6 117.59(9) . .
O3 C7 C6 117.59(9) 3 .
C8 N3 C14 110.86(15) . .
C8 N3 C12 106.64(14) . .
C14 N3 C12 111.41(16) . .
C8 N3 C10 111.04(14) . .
C14 N3 C10 105.94(13) . .
C12 N3 C10 111.02(13) . .
N3 C8 C9 115.00(16) . .
C11 C10 N3 115.30(14) . .
C13 C12 N3 114.89(17) . .
N3 C14 C15 115.23(18) . .

loop_
_geom_bond_atom_site_label_1
_geom_bond_atom_site_label_2
_geom_bond_distance
_geom_bond_site_symmetry_2
N1 C1 1.328(3) .
N2 C1 1.3246(15) .
C1 N2 1.3246(15) 3_655
O1 C2 1.2523(18) .
O2 C2 1.2553(17) .
O3 C7 1.2541(14) .
C2 C4 1.517(2) .
C3 C4 1.3891(17) .
C3 C4 1.3891(17) 3
C4 C5 1.3919(19) .
C5 C6 1.3921(17) .
C6 C5 1.3921(17) 3
C6 C7 1.513(3) .
C7 O3 1.2541(14) 3
N3 C8 1.512(2) .
N3 C14 1.513(2) .
N3 C12 1.515(2) .
N3 C10 1.518(2) .
C8 C9 1.520(3) .
C10 C11 1.507(3) .
C12 C13 1.497(3) .
C14 C15 1.519(3) .

loop_
_geom_hbond_atom_site_label_D
_geom_hbond_atom_site_label_H
_geom_hbond_atom_site_label_A
_geom_hbond_distance_DH
_geom_hbond_distance_HA
_geom_hbond_distance_DA
_geom_hbond_angle_DHA
_geom_hbond_site_symmetry_A
N1 H1A O1 0.90 1.93 2.8326(13) 177.8 .
N2 H2B O2 0.86 1.96 2.8228(16) 177.0 .
O1W H1WA O1 0.82 1.93 2.7523(16) 176.7 .
O1W H1WB O2W 0.69 2.06 2.7388(19) 170.0 .
O2W H2WA O3 0.85 1.95 2.7887(16) 170.9 .
O2W H2WB O3W 0.69 2.10 2.7570(19) 159.5 .
O2W H2WC O1W 0.80 1.94 2.7388(19) 177.6 .
O3W H3WC O2W 0.73 2.03 2.7570(19) 172.0 .
O3W H3WA O2 0.89 1.86 2.7467(16) 178.0 8_665
N2 H2A O3 0.86 1.97 2.8330(15) 176.7 8_655
O1W H1WC O1W 0.76 2.02 2.762(3) 167.5 3_655
O3W H3WB O3W 0.75 2.09 2.753(3) 148.5 3_655

loop_
_geom_torsion_atom_site_label_1
_geom_torsion_atom_site_label_2
_geom_torsion_atom_site_label_3
_geom_torsion_atom_site_label_4
_geom_torsion
_geom_torsion_site_symmetry_1
_geom_torsion_site_symmetry_4
C4 C3 C4 C5 0.72(9) 3 .
C4 C3 C4 C2 179.92(14) 3 .
O1 C2 C4 C3 -179.34(12) . .
O2 C2 C4 C3 -0.18(19) . .
O1 C2 C4 C5 -0.2(2) . .
O2 C2 C4 C5 179.01(14) . .
C3 C4 C5 C6 -1.47(19) . .
C2 C4 C5 C6 179.34(11) . .
C4 C5 C6 C5 0.74(9) . 3
C4 C5 C6 C7 -179.26(9) . .
C5 C6 C7 O3 175.57(9) 3 .
C5 C6 C7 O3 -4.43(9) . .
C5 C6 C7 O3 -4.43(9) 3 3
C5 C6 C7 O3 175.57(9) . 3
C14 N3 C8 C9 -58.5(2) . .
C12 N3 C8 C9 -179.9(2) . .
C10 N3 C8 C9 59.0(2) . .
C8 N3 C10 C11 59.7(2) . .
C14 N3 C10 C11 -179.88(18) . .
C12 N3 C10 C11 -58.8(2) . .
C8 N3 C12 C13 179.6(2) . .
C14 N3 C12 C13 58.5(2) . .
C10 N3 C12 C13 -59.3(2) . .
C8 N3 C14 C15 -59.5(3) . .
C12 N3 C14 C15 59.1(3) . .
C10 N3 C14 C15 179.9(2) . .
